data_4314619
loop_
_publ_author_name
'Kenji Matsumoto'
'Takao Shindo'
'Naoki Mukasa'
'Toshiaki Tsukuda'
'Taro Tsubomura'

_publ_contact_author_address
;
 3-3-1 Kichijoji-kitamachi, Musashino, Tokyo, Japan 180-8633
;
_publ_contact_author_email tsubomura@st.seikei.ac.jp
_publ_contact_author_fax +81-422-37-3871
_publ_contact_author_name ' Taro Tsubomura'
_publ_contact_author_phone +81-422-37-3752
_publ_section_title
;
 Luminescent Mononuclear Ag(I)-Bis(diphosphine) Complexes: Correlation
 between the Photophysics and the Structures of Mononuclear
 Ag(I)-Bis(diphosphine) Complexes
;
_journal_name_full 'Inorganic Chemistry'
_journal_page_first 805
_journal_page_last 814
_journal_paper_doi 10.1021/ic900203x
_journal_volume 49
_journal_year 2010
_chemical_formula_moiety 'C60 H48 Ag N O3 P4 '
_chemical_formula_sum 'C60 H48 Ag N O3 P4'
_chemical_formula_weight 1062.81
_space_group_IT_number 13
_symmetry_cell_setting monoclinic
_symmetry_Int_Tables_number 13
_symmetry_space_group_name_Hall '-P 2yac'
_symmetry_space_group_name_H-M 'P 1 2/n 1'
_audit_creation_date 2008-11-13
_audit_creation_method 'by CrystalStructure 3.8'
_cell_angle_alpha 90.0000
_cell_angle_beta 103.2893(13)
_cell_angle_gamma 90.0000
_cell_formula_units_Z 2
_cell_length_a 13.676(7)
_cell_length_b 12.464(6)
_cell_length_c 14.941(7)
_cell_measurement_reflns_used 7605
_cell_measurement_temperature 123.1
_cell_measurement_theta_max 27.5
_cell_measurement_theta_min 3.1
_cell_volume 2479(2)
_computing_cell_refinement CrystalClear
_computing_data_collection CrystalClear
_computing_data_reduction CrystalStructure
_computing_publication_material 'CrystalStructure 3.8'
_computing_structure_refinement SHELXL
_computing_structure_solution SIR92
_diffrn_detector_area_resol_mean 7.31
_diffrn_measured_fraction_theta_full 0.962
_diffrn_measured_fraction_theta_max 0.962
_diffrn_measurement_device_type 'Rigaku Saturn'
_diffrn_measurement_method \w
_diffrn_radiation_type 'Mo K\a'
_diffrn_radiation_wavelength 0.71070
_diffrn_reflns_av_R_equivalents 0.036
_diffrn_reflns_limit_h_max 17
_diffrn_reflns_limit_h_min -17
_diffrn_reflns_limit_k_max 16
_diffrn_reflns_limit_k_min -16
_diffrn_reflns_limit_l_max 19
_diffrn_reflns_limit_l_min -19
_diffrn_reflns_number 29252
_diffrn_reflns_theta_full 27.47
_diffrn_reflns_theta_max 27.47
_exptl_absorpt_coefficient_mu 0.583
_exptl_absorpt_correction_T_max 0.890
_exptl_absorpt_correction_T_min 0.805
_exptl_absorpt_correction_type numerical
_exptl_absorpt_process_details
;
    Higashi, T. (1999). Program for Absorption Correction.
    Rigaku Corporation, Tokyo, Japan.
;
_exptl_crystal_colour colorless
_exptl_crystal_density_diffrn 1.424
_exptl_crystal_density_method 'not measured'
_exptl_crystal_description prism
_exptl_crystal_F_000 1092.00
_exptl_crystal_size_max 0.20
_exptl_crystal_size_mid 0.20
_exptl_crystal_size_min 0.20
_refine_diff_density_max 0.55
_refine_diff_density_min -0.43
_refine_ls_extinction_method none
_refine_ls_goodness_of_fit_ref 1.088
_refine_ls_hydrogen_treatment refall
_refine_ls_number_parameters 410
_refine_ls_number_reflns 5477
_refine_ls_R_factor_gt 0.0236
_refine_ls_shift/su_max 0.0010
_refine_ls_structure_factor_coef Fsqd
_refine_ls_weighting_details 'w = 1/[\s^2^(Fo^2^)+(0.0419P)^2^+0.0000P] where P=(Fo^2^+2Fc^2^)/3'
_refine_ls_weighting_scheme calc
_refine_ls_wR_factor_ref 0.0720
_reflns_number_gt 4754
_reflns_number_total 5477
_reflns_threshold_expression F^2^>2.0\s(F^2^)
_cod_data_source_file ic900203x_si_005.cif
_cod_data_source_block '__bz-CHCl32'
_cod_original_cell_volume 2478.7(20)
_cod_original_formula_sum 'C60 H48 Ag N O3 P4 '
_cod_database_code 4314619

loop_
_symmetry_equiv_pos_site_id
_symmetry_equiv_pos_as_xyz
1 +X,+Y,+Z
2 1/2-X,+Y,1/2-Z
3 -X,-Y,-Z
4 1/2+X,-Y,1/2+Z

loop_
_atom_site_label
_atom_site_type_symbol
_atom_site_fract_x
_atom_site_fract_y
_atom_site_fract_z
_atom_site_U_iso_or_equiv
_atom_site_adp_type
_atom_site_occupancy
_atom_site_symmetry_multiplicity
_atom_site_calc_flag
_atom_site_refinement_flags
_atom_site_disorder_assembly
_atom_site_disorder_group
Ag(1) Ag 0.2500 0.119839(13) 0.7500 0.01377(6) Uani 1.00 2 d S . .
P(1) P 0.36848(3) 0.04097(3) 0.66745(3) 0.01244(10) Uani 1.00 1 d . . .
P(2) P 0.19551(3) 0.21423(3) 0.59828(3) 0.01428(10) Uani 1.00 1 d . . .
O(1) O 0.2500 0.35353(18) 0.2500 0.0653(9) Uani 1.00 2 d S . .
O(2) O 0.19344(12) 0.50290(12) 0.29025(11) 0.0402(3) Uani 1.00 1 d . . .
N(1) N 0.2500 0.45302(19) 0.2500 0.0317(6) Uani 1.00 2 d S . .
C(1) C 0.29830(12) 0.03865(13) 0.54732(11) 0.0133(3) Uani 1.00 1 d . . .
C(2) C 0.31898(13) -0.03673(14) 0.48512(12) 0.0158(3) Uani 1.00 1 d . . .
C(3) C 0.27040(13) -0.03310(15) 0.39288(12) 0.0191(3) Uani 1.00 1 d . . .
C(4) C 0.20133(14) 0.04682(15) 0.36122(12) 0.0209(3) Uani 1.00 1 d . . .
C(5) C 0.17884(14) 0.12165(15) 0.42174(13) 0.0192(3) Uani 1.00 1 d . . .
C(6) C 0.22519(13) 0.11823(13) 0.51539(12) 0.0143(3) Uani 1.00 1 d . . .
C(7) C 0.46999(12) 0.13408(13) 0.66358(12) 0.0136(3) Uani 1.00 1 d . . .
C(8) C 0.53353(13) 0.16448(15) 0.74696(12) 0.0180(3) Uani 1.00 1 d . . .
C(9) C 0.60734(14) 0.24075(15) 0.74880(13) 0.0218(3) Uani 1.00 1 d . . .
C(10) C 0.61878(14) 0.28816(14) 0.66794(14) 0.0211(3) Uani 1.00 1 d . . .
C(11) C 0.55662(14) 0.25842(14) 0.58499(13) 0.0199(3) Uani 1.00 1 d . . .
C(12) C 0.48221(13) 0.18185(14) 0.58255(12) 0.0167(3) Uani 1.00 1 d . . .
C(13) C 0.42987(13) -0.08850(13) 0.68937(11) 0.0146(3) Uani 1.00 1 d . . .
C(14) C 0.51373(14) -0.11532(14) 0.65549(12) 0.0168(3) Uani 1.00 1 d . . .
C(15) C 0.56029(14) -0.21364(15) 0.67633(13) 0.0201(3) Uani 1.00 1 d . . .
C(16) C 0.52379(14) -0.28622(15) 0.73098(13) 0.0226(4) Uani 1.00 1 d . . .
C(17) C 0.44058(15) -0.26024(16) 0.76483(15) 0.0270(4) Uani 1.00 1 d . . .
C(18) C 0.39444(14) -0.16127(15) 0.74478(13) 0.0221(3) Uani 1.00 1 d . . .
C(19) C 0.27126(13) 0.33147(13) 0.58778(12) 0.0165(3) Uani 1.00 1 d . . .
C(20) C 0.33876(15) 0.36744(14) 0.66655(13) 0.0200(3) Uani 1.00 1 d . . .
C(21) C 0.40436(16) 0.45083(15) 0.66173(14) 0.0260(4) Uani 1.00 1 d . . .
C(22) C 0.40205(16) 0.49902(16) 0.57820(15) 0.0288(4) Uani 1.00 1 d . . .
C(23) C 0.33455(16) 0.46514(16) 0.49945(14) 0.0292(4) Uani 1.00 1 d . . .
C(24) C 0.26903(15) 0.38166(14) 0.50354(14) 0.0223(4) Uani 1.00 1 d . . .
C(25) C 0.06539(13) 0.25219(14) 0.55103(12) 0.0178(3) Uani 1.00 1 d . . .
C(26) C 0.03362(16) 0.35590(16) 0.56361(15) 0.0264(4) Uani 1.00 1 d . . .
C(27) C -0.06818(18) 0.38093(19) 0.53884(18) 0.0369(5) Uani 1.00 1 d . . .
C(28) C -0.13803(17) 0.3044(2) 0.50182(16) 0.0380(5) Uani 1.00 1 d . . .
C(29) C -0.10724(16) 0.2017(2) 0.48958(15) 0.0333(5) Uani 1.00 1 d . . .
C(30) C -0.00609(15) 0.17507(17) 0.51439(13) 0.0236(4) Uani 1.00 1 d . . .
H(1) H 0.3664(15) -0.0907(15) 0.5066(13) 0.014(4) Uiso 1.00 1 c . . .
H(2) H 0.2821(15) -0.0819(17) 0.3573(14) 0.025(5) Uiso 1.00 1 c . . .
H(3) H 0.1677(15) 0.0528(16) 0.2958(14) 0.025(5) Uiso 1.00 1 c . . .
H(4) H 0.1321(15) 0.1712(17) 0.4012(14) 0.023(5) Uiso 1.00 1 c . . .
H(5) H 0.5244(16) 0.1294(15) 0.8034(15) 0.024(5) Uiso 1.00 1 c . . .
H(6) H 0.6527(17) 0.2660(18) 0.8055(16) 0.034(6) Uiso 1.00 1 c . . .
H(7) H 0.6686(17) 0.3404(18) 0.6706(15) 0.032(5) Uiso 1.00 1 c . . .
H(8) H 0.5619(13) 0.2930(14) 0.5303(13) 0.017(4) Uiso 1.00 1 c . . .
H(9) H 0.4397(14) 0.1649(15) 0.5245(14) 0.017(4) Uiso 1.00 1 c . . .
H(10) H 0.5409(14) -0.0642(16) 0.6209(14) 0.020(4) Uiso 1.00 1 c . . .
H(11) H 0.6162(14) -0.2284(14) 0.6538(13) 0.015(4) Uiso 1.00 1 c . . .
H(12) H 0.5589(15) -0.3499(17) 0.7464(13) 0.021(5) Uiso 1.00 1 c . . .
H(13) H 0.4180(17) -0.3111(18) 0.8051(15) 0.037(6) Uiso 1.00 1 c . . .
H(14) H 0.3407(17) -0.1426(16) 0.7704(15) 0.026(5) Uiso 1.00 1 c . . .
H(15) H 0.3440(14) 0.3318(16) 0.7223(13) 0.016(4) Uiso 1.00 1 c . . .
H(16) H 0.4514(15) 0.4725(16) 0.7155(15) 0.027(5) Uiso 1.00 1 c . . .
H(17) H 0.4469(16) 0.5519(18) 0.5744(15) 0.032(5) Uiso 1.00 1 c . . .
H(18) H 0.3326(15) 0.4985(17) 0.4411(15) 0.028(5) Uiso 1.00 1 c . . .
H(19) H 0.2234(16) 0.3527(16) 0.4501(16) 0.029(5) Uiso 1.00 1 c . . .
H(20) H 0.0823(16) 0.4082(16) 0.5931(14) 0.022(5) Uiso 1.00 1 c . . .
H(21) H -0.084(2) 0.447(2) 0.5490(18) 0.054(8) Uiso 1.00 1 c . . .
H(22) H -0.2085(19) 0.320(2) 0.4884(17) 0.048(7) Uiso 1.00 1 c . . .
H(23) H -0.156(2) 0.150(2) 0.4672(17) 0.044(7) Uiso 1.00 1 c . . .
H(24) H 0.0156(15) 0.1062(15) 0.5067(14) 0.020(5) Uiso 1.00 1 c . . .

loop_
_atom_site_aniso_label
_atom_site_aniso_U_11
_atom_site_aniso_U_22
_atom_site_aniso_U_33
_atom_site_aniso_U_12
_atom_site_aniso_U_13
_atom_site_aniso_U_23
Ag(1) 0.01503(11) 0.01543(10) 0.01212(10) 0.0000 0.00575(7) 0.0000
P(1) 0.0117(2) 0.0153(2) 0.0107(2) 0.00050(16) 0.00326(17) -0.00029(15)
P(2) 0.0165(2) 0.0130(2) 0.0138(2) 0.00165(16) 0.00445(18) 0.00120(16)
O(1) 0.0265(12) 0.0177(11) 0.144(2) 0.0000 0.0029(15) 0.0000
O(2) 0.0452(9) 0.0326(8) 0.0417(9) 0.0050(7) 0.0080(7) 0.0033(7)
N(1) 0.0254(13) 0.0200(12) 0.0392(14) 0.0000 -0.0142(11) 0.0000
C(1) 0.0119(8) 0.0167(8) 0.0116(7) -0.0029(6) 0.0036(6) -0.0001(6)
C(2) 0.0134(8) 0.0170(8) 0.0171(8) 0.0004(6) 0.0039(6) -0.0018(6)
C(3) 0.0209(9) 0.0223(9) 0.0147(8) -0.0011(7) 0.0057(7) -0.0073(7)
C(4) 0.0203(9) 0.0288(10) 0.0121(8) -0.0006(7) 0.0004(7) -0.0002(7)
C(5) 0.0182(9) 0.0228(9) 0.0158(8) 0.0040(7) 0.0024(7) 0.0033(7)
C(6) 0.0142(8) 0.0152(8) 0.0141(8) -0.0011(6) 0.0046(6) 0.0007(6)
C(7) 0.0117(8) 0.0140(8) 0.0160(8) 0.0014(6) 0.0046(6) -0.0023(6)
C(8) 0.0165(9) 0.0219(9) 0.0158(8) 0.0007(7) 0.0042(7) -0.0018(7)
C(9) 0.0165(9) 0.0243(9) 0.0232(9) -0.0012(7) 0.0017(7) -0.0072(7)
C(10) 0.0159(9) 0.0154(8) 0.0331(10) -0.0018(7) 0.0080(7) -0.0029(7)
C(11) 0.0207(9) 0.0167(8) 0.0244(9) 0.0009(7) 0.0096(7) 0.0031(7)
C(12) 0.0155(8) 0.0187(8) 0.0161(8) 0.0003(6) 0.0037(7) -0.0024(6)
C(13) 0.0138(8) 0.0164(8) 0.0121(7) 0.0003(6) 0.0001(6) -0.0011(6)
C(14) 0.0160(8) 0.0203(9) 0.0138(8) -0.0001(6) 0.0027(7) 0.0006(6)
C(15) 0.0172(9) 0.0222(9) 0.0204(9) 0.0039(7) 0.0031(7) -0.0036(7)
C(16) 0.0234(10) 0.0156(9) 0.0257(10) 0.0033(7) -0.0010(8) -0.0001(7)
C(17) 0.0293(11) 0.0204(9) 0.0323(11) -0.0022(8) 0.0094(8) 0.0075(8)
C(18) 0.0175(9) 0.0241(9) 0.0261(10) 0.0004(7) 0.0081(8) 0.0036(7)
C(19) 0.0175(8) 0.0127(8) 0.0209(8) 0.0026(6) 0.0075(7) 0.0017(6)
C(20) 0.0252(9) 0.0166(8) 0.0191(9) 0.0003(7) 0.0069(7) 0.0007(7)
C(21) 0.0320(11) 0.0183(9) 0.0268(10) -0.0048(8) 0.0048(8) -0.0017(7)
C(22) 0.0314(11) 0.0203(9) 0.0357(11) -0.0073(8) 0.0096(9) 0.0041(8)
C(23) 0.0359(11) 0.0252(10) 0.0278(10) -0.0027(8) 0.0102(9) 0.0098(8)
C(24) 0.0248(10) 0.0215(9) 0.0198(9) 0.0011(7) 0.0036(8) 0.0036(7)
C(25) 0.0173(8) 0.0219(8) 0.0156(8) 0.0035(6) 0.0065(7) 0.0056(6)
C(26) 0.0249(10) 0.0228(9) 0.0333(11) 0.0052(8) 0.0102(8) 0.0062(8)
C(27) 0.0313(12) 0.0336(12) 0.0496(14) 0.0150(9) 0.0171(10) 0.0142(10)
C(28) 0.0186(11) 0.0602(16) 0.0365(12) 0.0104(10) 0.0092(9) 0.0170(11)
C(29) 0.0211(10) 0.0534(14) 0.0264(10) -0.0080(10) 0.0072(8) 0.0031(9)
C(30) 0.0224(10) 0.0274(10) 0.0221(9) -0.0016(8) 0.0074(7) 0.0008(7)

loop_
_atom_type_symbol
_atom_type_description
_atom_type_scat_dispersion_real
_atom_type_scat_dispersion_imag
_atom_type_scat_source
C C 0.003 0.002
;
International Tables for Crystallography
(1992, Vol. C, Tables 4.2.6.8 and 6.1.1.4)
;
H H 0.000 0.000
;
International Tables for Crystallography
(1992, Vol. C, Table 6.1.1.4)
;
O O 0.011 0.006
;
International Tables for Crystallography
(1992, Vol. C, Tables 4.2.6.8 and 6.1.1.4)
;
P P 0.102 0.094
;
International Tables for Crystallography
(1992, Vol. C, Tables 4.2.6.8 and 6.1.1.4)
;
Ag Ag -0.897 1.101
;
International Tables for Crystallography
(1992, Vol. C, Tables 4.2.6.8 and 6.1.1.4)
;
N N 0.006 0.003
;
International Tables for Crystallography
(1992, Vol. C, Tables 4.2.6.8 and 6.1.1.4)
;

loop_
_geom_angle_atom_site_label_1
_geom_angle_atom_site_label_2
_geom_angle_atom_site_label_3
_geom_angle
_geom_angle_publ_flag
_geom_angle_site_symmetry_1
_geom_angle_site_symmetry_2
_geom_angle_site_symmetry_3
P(1) Ag(1) P(1) 132.811(14) yes . . 2_556
P(1) Ag(1) P(2) 80.055(13) yes . . .
P(1) Ag(1) P(2) 123.223(13) yes . . 2_556
P(1) Ag(1) P(2) 123.223(13) yes 2_556 . .
P(1) Ag(1) P(2) 80.055(13) yes 2_556 . 2_556
P(2) Ag(1) P(2) 124.103(14) yes . . 2_556
Ag(1) P(1) C(1) 103.94(5) yes . . .
Ag(1) P(1) C(7) 110.90(5) yes . . .
Ag(1) P(1) C(13) 126.65(6) yes . . .
C(1) P(1) C(7) 102.16(7) yes . . .
C(1) P(1) C(13) 106.23(7) yes . . .
C(7) P(1) C(13) 104.37(7) yes . . .
Ag(1) P(2) C(6) 103.78(5) yes . . .
Ag(1) P(2) C(19) 113.43(5) yes . . .
Ag(1) P(2) C(25) 122.21(6) yes . . .
C(6) P(2) C(19) 104.31(8) yes . . .
C(6) P(2) C(25) 104.85(7) yes . . .
C(19) P(2) C(25) 106.45(7) yes . . .
O(1) N(1) O(2) 119.85(11) yes . . .
O(1) N(1) O(2) 119.85(11) yes . . 2_555
O(2) N(1) O(2) 120.3(2) yes . . 2_555
P(1) C(1) C(2) 121.51(11) yes . . .
P(1) C(1) C(6) 119.43(12) yes . . .
C(2) C(1) C(6) 118.97(14) yes . . .
C(1) C(2) C(3) 121.06(15) yes . . .
C(2) C(3) C(4) 119.89(17) yes . . .
C(3) C(4) C(5) 120.06(15) yes . . .
C(4) C(5) C(6) 121.09(16) yes . . .
P(2) C(6) C(1) 118.69(12) yes . . .
P(2) C(6) C(5) 122.44(13) yes . . .
C(1) C(6) C(5) 118.87(16) yes . . .
P(1) C(7) C(8) 117.84(14) yes . . .
P(1) C(7) C(12) 123.00(11) yes . . .
C(8) C(7) C(12) 118.98(15) yes . . .
C(7) C(8) C(9) 120.39(17) yes . . .
C(8) C(9) C(10) 120.28(16) yes . . .
C(9) C(10) C(11) 119.85(17) yes . . .
C(10) C(11) C(12) 120.22(18) yes . . .
C(7) C(12) C(11) 120.27(15) yes . . .
P(1) C(13) C(14) 122.15(13) yes . . .
P(1) C(13) C(18) 118.58(14) yes . . .
C(14) C(13) C(18) 119.21(15) yes . . .
C(13) C(14) C(15) 120.29(17) yes . . .
C(14) C(15) C(16) 120.09(18) yes . . .
C(15) C(16) C(17) 119.97(17) yes . . .
C(16) C(17) C(18) 120.01(19) yes . . .
C(13) C(18) C(17) 120.41(19) yes . . .
P(2) C(19) C(20) 117.77(13) yes . . .
P(2) C(19) C(24) 122.79(12) yes . . .
C(20) C(19) C(24) 119.30(16) yes . . .
C(19) C(20) C(21) 120.60(17) yes . . .
C(20) C(21) C(22) 119.56(17) yes . . .
C(21) C(22) C(23) 120.57(19) yes . . .
C(22) C(23) C(24) 120.27(19) yes . . .
C(19) C(24) C(23) 119.70(16) yes . . .
P(2) C(25) C(26) 119.83(13) yes . . .
P(2) C(25) C(30) 120.62(13) yes . . .
C(26) C(25) C(30) 118.87(17) yes . . .
C(25) C(26) C(27) 119.82(18) yes . . .
C(26) C(27) C(28) 120.8(2) yes . . .
C(27) C(28) C(29) 119.7(2) yes . . .
C(28) C(29) C(30) 120.3(2) yes . . .
C(25) C(30) C(29) 120.48(19) yes . . .
C(1) C(2) H(1) 119.0(12) no . . .
C(3) C(2) H(1) 119.9(12) no . . .
C(2) C(3) H(2) 118.9(13) no . . .
C(4) C(3) H(2) 121.1(13) no . . .
C(3) C(4) H(3) 121.5(12) no . . .
C(5) C(4) H(3) 118.4(12) no . . .
C(4) C(5) H(4) 119.5(13) no . . .
C(6) C(5) H(4) 119.4(13) no . . .
C(7) C(8) H(5) 117.9(11) no . . .
C(9) C(8) H(5) 121.7(11) no . . .
C(8) C(9) H(6) 123.5(14) no . . .
C(10) C(9) H(6) 116.2(14) no . . .
C(9) C(10) H(7) 119.1(13) no . . .
C(11) C(10) H(7) 121.0(13) no . . .
C(10) C(11) H(8) 120.1(10) no . . .
C(12) C(11) H(8) 119.6(10) no . . .
C(7) C(12) H(9) 121.8(13) no . . .
C(11) C(12) H(9) 117.9(13) no . . .
C(13) C(14) H(10) 119.6(12) no . . .
C(15) C(14) H(10) 120.0(12) no . . .
C(14) C(15) H(11) 118.1(11) no . . .
C(16) C(15) H(11) 121.8(11) no . . .
C(15) C(16) H(12) 118.0(14) no . . .
C(17) C(16) H(12) 122.0(14) no . . .
C(16) C(17) H(13) 118.6(14) no . . .
C(18) C(17) H(13) 121.3(14) no . . .
C(13) C(18) H(14) 119.8(12) no . . .
C(17) C(18) H(14) 119.7(12) no . . .
C(19) C(20) H(15) 120.2(11) no . . .
C(21) C(20) H(15) 119.0(11) no . . .
C(20) C(21) H(16) 119.5(13) no . . .
C(22) C(21) H(16) 120.9(13) no . . .
C(21) C(22) H(17) 119.7(13) no . . .
C(23) C(22) H(17) 119.7(13) no . . .
C(22) C(23) H(18) 120.9(12) no . . .
C(24) C(23) H(18) 118.8(12) no . . .
C(19) C(24) H(19) 117.0(14) no . . .
C(23) C(24) H(19) 123.2(14) no . . .
C(25) C(26) H(20) 119.1(12) no . . .
C(27) C(26) H(20) 120.9(12) no . . .
C(26) C(27) H(21) 116.3(17) no . . .
C(28) C(27) H(21) 122.9(17) no . . .
C(27) C(28) H(22) 121.1(15) no . . .
C(29) C(28) H(22) 119.0(15) no . . .
C(28) C(29) H(23) 118.5(16) no . . .
C(30) C(29) H(23) 121.1(16) no . . .
C(25) C(30) H(24) 118.3(12) no . . .
C(29) C(30) H(24) 121.2(12) no . . .

loop_
_geom_bond_atom_site_label_1
_geom_bond_atom_site_label_2
_geom_bond_distance
_geom_bond_publ_flag
_geom_bond_site_symmetry_1
_geom_bond_site_symmetry_2
Ag(1) P(1) 2.4560(4) yes . .
Ag(1) P(1) 2.4560(4) yes . 2_556
Ag(1) P(2) 2.5103(4) yes . .
Ag(1) P(2) 2.5103(4) yes . 2_556
P(1) C(1) 1.8307(15) yes . .
P(1) C(7) 1.8205(17) yes . .
P(1) C(13) 1.8138(16) yes . .
P(2) C(6) 1.8334(18) yes . .
P(2) C(19) 1.8188(17) yes . .
P(2) C(25) 1.8197(17) yes . .
O(1) N(1) 1.240(3) yes . .
O(2) N(1) 1.249(2) yes . .
C(1) C(2) 1.395(2) yes . .
C(1) C(6) 1.411(2) yes . .
C(2) C(3) 1.386(2) yes . .
C(3) C(4) 1.379(2) yes . .
C(4) C(5) 1.382(2) yes . .
C(5) C(6) 1.398(2) yes . .
C(7) C(8) 1.397(2) yes . .
C(7) C(12) 1.393(2) yes . .
C(8) C(9) 1.382(2) yes . .
C(9) C(10) 1.386(2) yes . .
C(10) C(11) 1.383(2) yes . .
C(11) C(12) 1.390(2) yes . .
C(13) C(14) 1.397(2) yes . .
C(13) C(18) 1.388(2) yes . .
C(14) C(15) 1.383(2) yes . .
C(15) C(16) 1.386(2) yes . .
C(16) C(17) 1.386(3) yes . .
C(17) C(18) 1.387(2) yes . .
C(19) C(20) 1.392(2) yes . .
C(19) C(24) 1.400(2) yes . .
C(20) C(21) 1.386(2) yes . .
C(21) C(22) 1.379(3) yes . .
C(22) C(23) 1.384(2) yes . .
C(23) C(24) 1.384(2) yes . .
C(25) C(26) 1.390(2) yes . .
C(25) C(30) 1.390(2) yes . .
C(26) C(27) 1.391(3) yes . .
C(27) C(28) 1.373(3) yes . .
C(28) C(29) 1.373(3) yes . .
C(29) C(30) 1.388(2) yes . .
C(2) H(1) 0.938(19) no . .
C(3) H(2) 0.85(2) no . .
C(4) H(3) 0.983(19) no . .
C(5) H(4) 0.89(2) no . .
C(8) H(5) 0.98(2) no . .
C(9) H(6) 0.98(2) no . .
C(10) H(7) 0.94(2) no . .
C(11) H(8) 0.94(2) no . .
C(12) H(9) 0.951(18) no . .
C(14) H(10) 0.95(2) no . .
C(15) H(11) 0.92(2) no . .
C(16) H(12) 0.93(2) no . .
C(17) H(13) 0.97(2) no . .
C(18) H(14) 0.93(2) no . .
C(20) H(15) 0.93(2) no . .
C(21) H(16) 0.95(2) no . .
C(22) H(17) 0.91(2) no . .
C(23) H(18) 0.96(2) no . .
C(24) H(19) 0.96(2) no . .
C(26) H(20) 0.96(2) no . .
C(27) H(21) 0.87(2) no . .
C(28) H(22) 0.96(2) no . .
C(29) H(23) 0.93(2) no . .
C(30) H(24) 0.92(2) no . .

loop_
_geom_contact_atom_site_label_1
_geom_contact_atom_site_label_2
_geom_contact_distance
_geom_contact_publ_flag
_geom_contact_site_symmetry_1
_geom_contact_site_symmetry_2
O(1) C(15) 3.110(2) ? . 3_656
O(1) C(15) 3.110(2) ? . 4_454
O(1) C(16) 3.155(2) ? . 3_656
O(1) C(16) 3.155(2) ? . 4_454
O(2) C(9) 3.412(2) ? . 4_464
O(2) C(10) 3.210(2) ? . 4_464
O(2) C(16) 3.538(2) ? . 4_454
O(2) C(23) 3.308(2) ? . .
O(2) C(24) 3.463(2) ? . .
C(2) C(11) 3.528(2) ? . 3_656
C(2) C(12) 3.599(2) ? . 3_656
C(9) O(2) 3.412(2) ? . 4_565
C(10) O(2) 3.210(2) ? . 4_565
C(11) C(2) 3.528(2) ? . 3_656
C(12) C(2) 3.599(2) ? . 3_656
C(15) O(1) 3.110(2) ? . 3_656
C(16) O(1) 3.155(2) ? . 3_656
C(16) O(2) 3.538(2) ? . 4_555
C(23) O(2) 3.308(2) ? . .
C(24) O(2) 3.463(2) ? . .
O(1) H(11) 2.577(17) ? . 3_656
O(1) H(11) 2.577(17) ? . 4_454
O(1) H(12) 2.60(2) ? . 3_656
O(1) H(12) 2.60(2) ? . 4_454
O(1) H(18) 3.35(2) ? . .
O(1) H(18) 3.35(2) ? . 2_555
O(1) H(19) 3.09(2) ? . .
O(1) H(19) 3.09(2) ? . 2_555
O(2) H(6) 2.95(2) ? . 4_464
O(2) H(7) 2.69(2) ? . 3_666
O(2) H(7) 2.62(2) ? . 4_464
O(2) H(12) 2.63(2) ? . 4_454
O(2) H(16) 3.26(2) ? . 4_464
O(2) H(18) 2.595(19) ? . .
O(2) H(18) 3.39(2) ? . 2_555
O(2) H(19) 2.99(2) ? . .
O(2) H(21) 3.17(3) ? . 3_566
N(1) H(7) 2.94(2) ? . 3_666
N(1) H(7) 2.94(2) ? . 4_464
N(1) H(11) 3.471(17) ? . 3_656
N(1) H(11) 3.471(17) ? . 4_454
N(1) H(12) 2.90(2) ? . 3_656
N(1) H(12) 2.90(2) ? . 4_454
N(1) H(18) 2.88(2) ? . .
N(1) H(18) 2.88(2) ? . 2_555
N(1) H(19) 3.34(2) ? . .
N(1) H(19) 3.34(2) ? . 2_555
C(1) H(23) 3.03(2) ? . 3_556
C(2) H(10) 3.03(2) ? . 3_656
C(2) H(23) 2.87(2) ? . 3_556
C(3) H(3) 3.30(2) ? . 2_555
C(3) H(5) 3.53(2) ? . 4_454
C(3) H(6) 3.43(2) ? . 4_454
C(3) H(10) 2.90(2) ? . 3_656
C(3) H(23) 3.24(2) ? . 3_556
C(4) H(3) 3.26(2) ? . 2_555
C(4) H(5) 3.23(2) ? . 4_454
C(4) H(10) 3.48(2) ? . 3_656
C(4) H(11) 3.414(19) ? . 3_656
C(5) H(11) 3.51(2) ? . 3_656
C(6) H(23) 3.50(2) ? . 3_556
C(7) H(2) 3.53(2) ? . 3_656
C(8) H(2) 3.41(2) ? . 3_656
C(8) H(2) 3.57(2) ? . 4_555
C(8) H(3) 3.26(2) ? . 4_555
C(9) H(2) 3.13(2) ? . 3_656
C(9) H(2) 3.24(2) ? . 4_555
C(9) H(6) 3.57(2) ? . 2_656
C(9) H(7) 3.27(2) ? . 2_656
C(10) H(2) 2.97(2) ? . 3_656
C(10) H(6) 3.07(2) ? . 2_656
C(10) H(7) 3.39(2) ? . 2_656
C(10) H(18) 3.27(2) ? . 3_666
C(11) H(1) 2.83(2) ? . 3_656
C(11) H(2) 3.09(2) ? . 3_656
C(11) H(17) 3.35(2) ? . 3_666
C(11) H(18) 3.45(2) ? . 3_666
C(12) H(1) 2.94(2) ? . 3_656
C(12) H(2) 3.38(2) ? . 3_656
C(12) H(10) 3.32(2) ? . 3_656
C(12) H(11) 3.525(18) ? . 3_656
C(13) H(3) 3.306(19) ? . 4_555
C(14) H(3) 2.722(18) ? . 4_555
C(14) H(8) 3.516(19) ? . 3_656
C(14) H(9) 2.97(2) ? . 3_656
C(15) H(3) 2.856(19) ? . 4_555
C(15) H(4) 3.32(2) ? . 4_555
C(15) H(8) 3.306(18) ? . 3_656
C(15) H(9) 3.06(2) ? . 3_656
C(15) H(17) 3.49(2) ? . 1_545
C(16) H(3) 3.52(2) ? . 4_555
C(16) H(4) 2.998(19) ? . 4_555
C(16) H(16) 3.16(2) ? . 1_545
C(16) H(17) 3.08(2) ? . 1_545
C(17) H(4) 3.129(19) ? . 4_555
C(17) H(16) 3.42(2) ? . 1_545
C(18) H(4) 3.542(19) ? . 4_555
C(18) H(23) 3.55(2) ? . 4_555
C(21) H(12) 3.32(2) ? . 1_565
C(22) H(8) 3.155(19) ? . 3_666
C(22) H(12) 3.462(19) ? . 1_565
C(22) H(17) 3.47(2) ? . 3_666
C(22) H(22) 3.45(2) ? . 3_566
C(23) H(7) 3.50(2) ? . 3_666
C(23) H(8) 3.403(19) ? . 3_666
C(23) H(17) 3.42(2) ? . 3_666
C(23) H(21) 3.51(2) ? . 3_566
C(23) H(22) 3.21(2) ? . 3_566
C(24) H(21) 3.26(2) ? . 3_566
C(26) H(21) 3.15(2) ? . 3_566
C(27) H(13) 3.56(2) ? . 4_454
C(27) H(20) 3.26(2) ? . 3_566
C(27) H(21) 3.46(2) ? . 3_566
C(28) H(13) 3.20(2) ? . 4_454
C(29) H(13) 3.16(2) ? . 4_454
C(29) H(14) 3.27(2) ? . 4_454
C(30) H(13) 3.50(2) ? . 4_454
C(30) H(24) 3.520(19) ? . 3_556
H(1) C(11) 2.83(2) ? . 3_656
H(1) C(12) 2.94(2) ? . 3_656
H(1) H(8) 2.81(2) ? . 3_656
H(1) H(9) 2.94(3) ? . 3_656
H(1) H(10) 3.17(3) ? . 3_656
H(1) H(22) 3.59(3) ? . 3_556
H(1) H(23) 3.09(3) ? . 3_556
H(2) C(7) 3.53(2) ? . 3_656
H(2) C(8) 3.41(2) ? . 3_656
H(2) C(8) 3.57(2) ? . 4_454
H(2) C(9) 3.13(2) ? . 3_656
H(2) C(9) 3.24(2) ? . 4_454
H(2) C(10) 2.97(2) ? . 3_656
H(2) C(11) 3.09(2) ? . 3_656
H(2) C(12) 3.38(2) ? . 3_656
H(2) H(2) 3.12(3) ? . 2_555
H(2) H(3) 3.04(3) ? . 2_555
H(2) H(5) 3.48(3) ? . 4_454
H(2) H(6) 2.89(3) ? . 4_454
H(2) H(7) 3.34(3) ? . 3_656
H(2) H(8) 3.56(2) ? . 3_656
H(2) H(10) 2.99(2) ? . 3_656
H(2) H(23) 3.56(3) ? . 3_556
H(3) C(3) 3.30(2) ? . 2_555
H(3) C(4) 3.26(2) ? . 2_555
H(3) C(8) 3.26(2) ? . 4_454
H(3) C(13) 3.306(19) ? . 4_454
H(3) C(14) 2.722(18) ? . 4_454
H(3) C(15) 2.856(19) ? . 4_454
H(3) C(16) 3.52(2) ? . 4_454
H(3) H(2) 3.04(3) ? . 2_555
H(3) H(3) 2.89(3) ? . 2_555
H(3) H(5) 3.02(2) ? . 4_454
H(3) H(10) 2.79(2) ? . 4_454
H(3) H(11) 3.02(2) ? . 4_454
H(4) C(15) 3.32(2) ? . 4_454
H(4) C(16) 2.998(19) ? . 4_454
H(4) C(17) 3.129(19) ? . 4_454
H(4) C(18) 3.542(19) ? . 4_454
H(4) H(12) 3.20(2) ? . 4_454
H(4) H(13) 3.43(2) ? . 4_454
H(5) C(3) 3.53(2) ? . 4_555
H(5) C(4) 3.23(2) ? . 4_555
H(5) H(2) 3.48(3) ? . 4_555
H(5) H(3) 3.02(2) ? . 4_555
H(6) O(2) 2.95(2) ? . 4_565
H(6) C(3) 3.43(2) ? . 4_555
H(6) C(9) 3.57(2) ? . 2_656
H(6) C(10) 3.07(2) ? . 2_656
H(6) H(2) 2.89(3) ? . 4_555
H(6) H(6) 3.44(3) ? . 2_656
H(6) H(7) 2.56(3) ? . 2_656
H(7) O(2) 2.69(2) ? . 3_666
H(7) O(2) 2.62(2) ? . 4_565
H(7) N(1) 2.94(2) ? . 3_666
H(7) C(9) 3.27(2) ? . 2_656
H(7) C(10) 3.39(2) ? . 2_656
H(7) C(23) 3.50(2) ? . 3_666
H(7) H(2) 3.34(3) ? . 3_656
H(7) H(6) 2.56(3) ? . 2_656
H(7) H(7) 2.86(2) ? . 2_656
H(7) H(18) 2.61(3) ? . 3_666
H(7) H(22) 3.52(3) ? . 1_655
H(8) C(14) 3.516(19) ? . 3_656
H(8) C(15) 3.306(18) ? . 3_656
H(8) C(22) 3.155(19) ? . 3_666
H(8) C(23) 3.403(19) ? . 3_666
H(8) H(1) 2.81(2) ? . 3_656
H(8) H(2) 3.56(2) ? . 3_656
H(8) H(11) 3.33(2) ? . 3_656
H(8) H(17) 2.47(3) ? . 3_666
H(8) H(18) 2.96(2) ? . 3_666
H(8) H(22) 3.36(3) ? . 1_655
H(9) C(14) 2.97(2) ? . 3_656
H(9) C(15) 3.06(2) ? . 3_656
H(9) H(1) 2.94(3) ? . 3_656
H(9) H(10) 2.58(3) ? . 3_656
H(9) H(11) 2.71(2) ? . 3_656
H(10) C(2) 3.03(2) ? . 3_656
H(10) C(3) 2.90(2) ? . 3_656
H(10) C(4) 3.48(2) ? . 3_656
H(10) C(12) 3.32(2) ? . 3_656
H(10) H(1) 3.17(3) ? . 3_656
H(10) H(2) 2.99(2) ? . 3_656
H(10) H(3) 2.79(2) ? . 4_555
H(10) H(9) 2.58(3) ? . 3_656
H(11) O(1) 2.577(17) ? . 3_656
H(11) N(1) 3.471(17) ? . 3_656
H(11) C(4) 3.414(19) ? . 3_656
H(11) C(5) 3.51(2) ? . 3_656
H(11) C(12) 3.525(18) ? . 3_656
H(11) H(3) 3.02(2) ? . 4_555
H(11) H(8) 3.33(2) ? . 3_656
H(11) H(9) 2.71(2) ? . 3_656
H(11) H(19) 3.35(3) ? . 3_656
H(12) O(1) 2.60(2) ? . 3_656
H(12) O(2) 2.63(2) ? . 4_555
H(12) N(1) 2.90(2) ? . 3_656
H(12) C(21) 3.32(2) ? . 1_545
H(12) C(22) 3.462(19) ? . 1_545
H(12) H(4) 3.20(2) ? . 4_555
H(12) H(16) 2.64(2) ? . 1_545
H(12) H(17) 2.94(2) ? . 1_545
H(12) H(19) 3.34(2) ? . 4_555
H(13) C(27) 3.56(2) ? . 4_555
H(13) C(28) 3.20(2) ? . 4_555
H(13) C(29) 3.16(2) ? . 4_555
H(13) C(30) 3.50(2) ? . 4_555
H(13) H(4) 3.43(2) ? . 4_555
H(13) H(16) 3.09(3) ? . 1_545
H(13) H(22) 3.56(3) ? . 4_555
H(13) H(23) 3.47(3) ? . 4_555
H(14) C(29) 3.27(2) ? . 4_555
H(14) H(23) 2.93(3) ? . 4_555
H(16) O(2) 3.26(2) ? . 4_565
H(16) C(16) 3.16(2) ? . 1_565
H(16) C(17) 3.42(2) ? . 1_565
H(16) H(12) 2.64(2) ? . 1_565
H(16) H(13) 3.09(3) ? . 1_565
H(17) C(11) 3.35(2) ? . 3_666
H(17) C(15) 3.49(2) ? . 1_565
H(17) C(16) 3.08(2) ? . 1_565
H(17) C(22) 3.47(2) ? . 3_666
H(17) C(23) 3.42(2) ? . 3_666
H(17) H(8) 2.47(3) ? . 3_666
H(17) H(12) 2.94(2) ? . 1_565
H(17) H(17) 3.20(3) ? . 3_666
H(17) H(18) 3.14(3) ? . 3_666
H(17) H(22) 3.56(3) ? . 3_566
H(18) O(1) 3.35(2) ? . .
H(18) O(2) 2.595(19) ? . .
H(18) O(2) 3.39(2) ? . 2_555
H(18) N(1) 2.88(2) ? . .
H(18) C(10) 3.27(2) ? . 3_666
H(18) C(11) 3.45(2) ? . 3_666
H(18) H(7) 2.61(3) ? . 3_666
H(18) H(8) 2.96(2) ? . 3_666
H(18) H(17) 3.14(3) ? . 3_666
H(18) H(21) 3.50(3) ? . 3_566
H(18) H(22) 3.15(3) ? . 3_566
H(19) O(1) 3.09(2) ? . .
H(19) O(2) 2.99(2) ? . .
H(19) N(1) 3.34(2) ? . .
H(19) H(11) 3.35(3) ? . 3_656
H(19) H(12) 3.34(2) ? . 4_454
H(19) H(21) 3.14(3) ? . 3_566
H(20) C(27) 3.26(2) ? . 3_566
H(20) H(21) 2.79(3) ? . 3_566
H(21) O(2) 3.17(3) ? . 3_566
H(21) C(23) 3.51(2) ? . 3_566
H(21) C(24) 3.26(2) ? . 3_566
H(21) C(26) 3.15(2) ? . 3_566
H(21) C(27) 3.46(2) ? . 3_566
H(21) H(18) 3.50(3) ? . 3_566
H(21) H(19) 3.14(3) ? . 3_566
H(21) H(20) 2.79(3) ? . 3_566
H(21) H(21) 3.28(4) ? . 3_566
H(22) C(22) 3.45(2) ? . 3_566
H(22) C(23) 3.21(2) ? . 3_566
H(22) H(1) 3.59(3) ? . 3_556
H(22) H(7) 3.52(3) ? . 1_455
H(22) H(8) 3.36(3) ? . 1_455
H(22) H(13) 3.56(3) ? . 4_454
H(22) H(17) 3.56(3) ? . 3_566
H(22) H(18) 3.15(3) ? . 3_566
H(23) C(1) 3.03(2) ? . 3_556
H(23) C(2) 2.87(2) ? . 3_556
H(23) C(3) 3.24(2) ? . 3_556
H(23) C(6) 3.50(2) ? . 3_556
H(23) C(18) 3.55(2) ? . 4_454
H(23) H(1) 3.09(3) ? . 3_556
H(23) H(2) 3.56(3) ? . 3_556
H(23) H(13) 3.47(3) ? . 4_454
H(23) H(14) 2.93(3) ? . 4_454
H(24) C(30) 3.520(19) ? . 3_556
H(24) H(24) 2.68(2) ? . 3_556

loop_
_geom_torsion_atom_site_label_1
_geom_torsion_atom_site_label_2
_geom_torsion_atom_site_label_3
_geom_torsion_atom_site_label_4
_geom_torsion
_geom_torsion_publ_flag
_geom_torsion_site_symmetry_1
_geom_torsion_site_symmetry_2
_geom_torsion_site_symmetry_3
_geom_torsion_site_symmetry_4
P(1) Ag(1) P(1) C(1) 95.20(5) ? . . 2_556 2_556
P(1) Ag(1) P(1) C(7) -155.70(5) ? . . 2_556 2_556
P(1) Ag(1) P(1) C(13) -27.73(6) ? . . 2_556 2_556
P(1) Ag(1) P(1) C(1) 95.20(5) ? 2_556 . . .
P(1) Ag(1) P(1) C(7) -155.70(5) ? 2_556 . . .
P(1) Ag(1) P(1) C(13) -27.73(6) ? 2_556 . . .
P(1) Ag(1) P(2) C(6) 29.41(5) ? . . . .
P(1) Ag(1) P(2) C(19) -83.16(6) ? . . . .
P(1) Ag(1) P(2) C(25) 147.20(6) ? . . . .
P(2) Ag(1) P(1) C(1) -31.37(5) ? . . . .
P(2) Ag(1) P(1) C(7) 77.73(5) ? . . . .
P(2) Ag(1) P(1) C(13) -154.31(6) ? . . . .
P(1) Ag(1) P(2) C(6) -105.82(5) ? . . 2_556 2_556
P(1) Ag(1) P(2) C(19) 141.61(6) ? . . 2_556 2_556
P(1) Ag(1) P(2) C(25) 11.98(7) ? . . 2_556 2_556
P(2) Ag(1) P(1) C(1) -155.81(5) ? 2_556 . . .
P(2) Ag(1) P(1) C(7) -46.72(5) ? 2_556 . . .
P(2) Ag(1) P(1) C(13) 81.25(6) ? 2_556 . . .
P(1) Ag(1) P(2) C(6) -105.82(5) ? 2_556 . . .
P(1) Ag(1) P(2) C(19) 141.61(6) ? 2_556 . . .
P(1) Ag(1) P(2) C(25) 11.98(7) ? 2_556 . . .
P(2) Ag(1) P(1) C(1) -155.81(5) ? . . 2_556 2_556
P(2) Ag(1) P(1) C(7) -46.72(5) ? . . 2_556 2_556
P(2) Ag(1) P(1) C(13) 81.25(6) ? . . 2_556 2_556
P(1) Ag(1) P(2) C(6) 29.41(5) ? 2_556 . 2_556 2_556
P(1) Ag(1) P(2) C(19) -83.16(6) ? 2_556 . 2_556 2_556
P(1) Ag(1) P(2) C(25) 147.20(6) ? 2_556 . 2_556 2_556
P(2) Ag(1) P(1) C(1) -31.37(5) ? 2_556 . 2_556 2_556
P(2) Ag(1) P(1) C(7) 77.73(5) ? 2_556 . 2_556 2_556
P(2) Ag(1) P(1) C(13) -154.31(6) ? 2_556 . 2_556 2_556
P(2) Ag(1) P(2) C(6) 152.98(5) ? . . 2_556 2_556
P(2) Ag(1) P(2) C(19) 40.42(6) ? . . 2_556 2_556
P(2) Ag(1) P(2) C(25) -89.22(6) ? . . 2_556 2_556
P(2) Ag(1) P(2) C(6) 152.98(5) ? 2_556 . . .
P(2) Ag(1) P(2) C(19) 40.42(6) ? 2_556 . . .
P(2) Ag(1) P(2) C(25) -89.22(6) ? 2_556 . . .
Ag(1) P(1) C(1) C(2) -152.83(13) ? . . . .
Ag(1) P(1) C(1) C(6) 30.57(15) ? . . . .
Ag(1) P(1) C(7) C(8) 62.93(14) ? . . . .
Ag(1) P(1) C(7) C(12) -112.18(14) ? . . . .
Ag(1) P(1) C(13) C(14) -163.65(10) ? . . . .
Ag(1) P(1) C(13) C(18) 13.69(15) ? . . . .
C(1) P(1) C(7) C(8) 173.18(13) ? . . . .
C(1) P(1) C(7) C(12) -1.93(16) ? . . . .
C(7) P(1) C(1) C(2) 91.73(15) ? . . . .
C(7) P(1) C(1) C(6) -84.87(15) ? . . . .
C(1) P(1) C(13) C(14) 74.39(14) ? . . . .
C(1) P(1) C(13) C(18) -108.27(13) ? . . . .
C(13) P(1) C(1) C(2) -17.37(17) ? . . . .
C(13) P(1) C(1) C(6) 166.03(14) ? . . . .
C(7) P(1) C(13) C(14) -33.14(15) ? . . . .
C(7) P(1) C(13) C(18) 144.20(13) ? . . . .
C(13) P(1) C(7) C(8) -76.31(15) ? . . . .
C(13) P(1) C(7) C(12) 108.59(15) ? . . . .
Ag(1) P(2) C(6) C(1) -22.14(15) ? . . . .
Ag(1) P(2) C(6) C(5) 158.51(14) ? . . . .
Ag(1) P(2) C(19) C(20) -10.14(17) ? . . . .
Ag(1) P(2) C(19) C(24) 165.51(14) ? . . . .
Ag(1) P(2) C(25) C(26) 96.70(16) ? . . . .
Ag(1) P(2) C(25) C(30) -73.73(17) ? . . . .
C(6) P(2) C(19) C(20) -122.38(15) ? . . . .
C(6) P(2) C(19) C(24) 53.27(17) ? . . . .
C(19) P(2) C(6) C(1) 96.88(14) ? . . . .
C(19) P(2) C(6) C(5) -82.47(16) ? . . . .
C(6) P(2) C(25) C(26) -146.02(16) ? . . . .
C(6) P(2) C(25) C(30) 43.55(18) ? . . . .
C(25) P(2) C(6) C(1) -151.40(14) ? . . . .
C(25) P(2) C(6) C(5) 29.25(17) ? . . . .
C(19) P(2) C(25) C(26) -35.84(19) ? . . . .
C(19) P(2) C(25) C(30) 153.73(16) ? . . . .
C(25) P(2) C(19) C(20) 127.06(15) ? . . . .
C(25) P(2) C(19) C(24) -57.29(18) ? . . . .
P(1) C(1) C(2) C(3) -175.36(14) ? . . . .
P(1) C(1) C(6) P(2) -5.3(2) ? . . . .
P(1) C(1) C(6) C(5) 174.07(14) ? . . . .
C(2) C(1) C(6) P(2) 178.01(13) ? . . . .
C(2) C(1) C(6) C(5) -2.6(2) ? . . . .
C(6) C(1) C(2) C(3) 1.3(2) ? . . . .
C(1) C(2) C(3) C(4) 0.8(2) ? . . . .
C(2) C(3) C(4) C(5) -1.5(2) ? . . . .
C(3) C(4) C(5) C(6) 0.1(2) ? . . . .
C(4) C(5) C(6) P(2) -178.68(15) ? . . . .
C(4) C(5) C(6) C(1) 2.0(2) ? . . . .
P(1) C(7) C(8) C(9) -175.35(14) ? . . . .
P(1) C(7) C(12) C(11) 175.12(14) ? . . . .
C(8) C(7) C(12) C(11) 0.1(2) ? . . . .
C(12) C(7) C(8) C(9) -0.0(2) ? . . . .
C(7) C(8) C(9) C(10) 0.3(2) ? . . . .
C(8) C(9) C(10) C(11) -0.5(2) ? . . . .
C(9) C(10) C(11) C(12) 0.5(2) ? . . . .
C(10) C(11) C(12) C(7) -0.3(2) ? . . . .
P(1) C(13) C(14) C(15) 177.87(12) ? . . . .
P(1) C(13) C(18) C(17) -178.63(13) ? . . . .
C(14) C(13) C(18) C(17) -1.2(2) ? . . . .
C(18) C(13) C(14) C(15) 0.6(2) ? . . . .
C(13) C(14) C(15) C(16) 0.1(2) ? . . . .
C(14) C(15) C(16) C(17) -0.0(2) ? . . . .
C(15) C(16) C(17) C(18) -0.6(2) ? . . . .
C(16) C(17) C(18) C(13) 1.3(2) ? . . . .
P(2) C(19) C(20) C(21) 174.74(15) ? . . . .
P(2) C(19) C(24) C(23) -174.77(15) ? . . . .
C(20) C(19) C(24) C(23) 0.8(2) ? . . . .
C(24) C(19) C(20) C(21) -1.1(2) ? . . . .
C(19) C(20) C(21) C(22) 0.5(3) ? . . . .
C(20) C(21) C(22) C(23) 0.3(3) ? . . . .
C(21) C(22) C(23) C(24) -0.6(3) ? . . . .
C(22) C(23) C(24) C(19) -0.0(2) ? . . . .
P(2) C(25) C(26) C(27) -171.14(18) ? . . . .
P(2) C(25) C(30) C(29) 171.46(16) ? . . . .
C(26) C(25) C(30) C(29) 0.9(3) ? . . . .
C(30) C(25) C(26) C(27) -0.5(3) ? . . . .
C(25) C(26) C(27) C(28) -0.1(3) ? . . . .
C(26) C(27) C(28) C(29) 0.4(3) ? . . . .
C(27) C(28) C(29) C(30) -0.0(3) ? . . . .
C(28) C(29) C(30) C(25) -0.7(3) ? . . . .
